data_2021460
loop_
_publ_author_name
'Madeley, Lee G.'
'Levendis, Demetrius C.'
'Lemmerer, Andreas'

_publ_section_title
;
 Covalent-assisted supramolecular synthesis: the effect of hydrogen
 bonding in cocrystals of 4-<i>tert</i>-butylbenzoic acid with isoniazid
 and its derivatized forms
;
_journal_coeditor_code FA3397
_journal_issue 2
_journal_name_full 'Acta Crystallographica Section C'
_journal_page_first
;
;
_journal_paper_doi 10.1107/S205322961900055X
_journal_volume 75
_journal_year 2019
_chemical_formula_iupac 'C10 H13 N3 O, C11 H14 O2'
_chemical_formula_moiety 'C10 H13 N3 O, C11 H14 O2'
_chemical_formula_sum 'C21 H27 N3 O3'
_chemical_formula_weight 369.45
_chemical_name_common
;
4-<i>tert</i>-Butylbenzoic
acid--<i>N</i>'-(butan-2-ylidene)isonicotinohydrazide
;
_chemical_name_systematic
;
4-<i>tert</i>-Butylbenzoic
acid--N'-(butan-2-ylidene)pyridine-4-carbohydrazide (1/1)
;
_space_group_IT_number 14
_symmetry_cell_setting monoclinic
_symmetry_space_group_name_Hall '-P 2ybc'
_symmetry_space_group_name_H-M 'P 1 21/c 1'
_atom_sites_solution_hydrogens mixed
_audit_conform_dict_name cif_core.dic
_audit_conform_dict_version 2.4.3
_audit_creation_method 'WinGX routine CIF_UPDATE'
_cell_angle_alpha 90
_cell_angle_beta 99.279(2)
_cell_angle_gamma 90
_cell_formula_units_Z 8
_cell_length_a 14.7663(4)
_cell_length_b 13.7022(4)
_cell_length_c 20.4647(6)
_cell_measurement_reflns_used 8134
_cell_measurement_temperature 173(2)
_cell_measurement_theta_max 26.66
_cell_measurement_theta_min 2.17
_cell_volume 4086.5(2)
_computing_cell_refinement
;
SAINT-Plus (Bruker, 2016)
;
_computing_data_collection
;
APEX3 (Bruker, 2016)
;
_computing_data_reduction
;
SAINT-Plus and XPREP (Bruker, 2016)
;
_computing_molecular_graphics
;
ORTEP-3 for Windows (Farrugia, 2012),
Mercury (Macrae <i>et al.</i>,  2008) and
DIAMOND (Brandenburg, 2006)
;
_computing_publication_material
;
WinGX (Farrugia, 2012)
;
_computing_structure_refinement
;
SHELXL2017 (Sheldrick, 2015)
;
_computing_structure_solution
;
SHELXS97 (Sheldrick, 2008)
;
_diffrn_ambient_temperature 173(2)
_diffrn_measured_fraction_theta_full 1
_diffrn_measured_fraction_theta_max 1
_diffrn_measurement_device_type 'Bruker D8 Venture Photon CCD area detector'
_diffrn_measurement_method '\w scans'
_diffrn_radiation_monochromator graphite
_diffrn_radiation_probe x-ray
_diffrn_radiation_type MoK\a
_diffrn_radiation_wavelength 0.71073
_diffrn_reflns_av_R_equivalents 0.0492
_diffrn_reflns_av_unetI/netI 0.0338
_diffrn_reflns_limit_h_max 17
_diffrn_reflns_limit_h_min -17
_diffrn_reflns_limit_k_max 16
_diffrn_reflns_limit_k_min -16
_diffrn_reflns_limit_l_max 24
_diffrn_reflns_limit_l_min -24
_diffrn_reflns_number 39826
_diffrn_reflns_theta_full 25.242
_diffrn_reflns_theta_max 25.5
_diffrn_reflns_theta_min 1.397
_diffrn_standards_number 0
_exptl_absorpt_coefficient_mu 0.081
_exptl_absorpt_correction_T_max 0.95
_exptl_absorpt_correction_T_min 0.9
_exptl_absorpt_correction_type multi-scan
_exptl_absorpt_process_details
;
(SADABS; Krause <i>et al.</i>,  2015)
;
_exptl_crystal_colour colourless
_exptl_crystal_density_diffrn 1.201
_exptl_crystal_density_method 'not measured'
_exptl_crystal_description block
_exptl_crystal_F_000 1584
_exptl_crystal_size_max 0.462
_exptl_crystal_size_mid 0.417
_exptl_crystal_size_min 0.235
_refine_diff_density_max 1.119
_refine_diff_density_min -0.434
_refine_ls_extinction_method none
_refine_ls_goodness_of_fit_ref 0.969
_refine_ls_hydrogen_treatment mixed
_refine_ls_matrix_type full
_refine_ls_number_constraints 0
_refine_ls_number_parameters 541
_refine_ls_number_reflns 7616
_refine_ls_number_restraints 99
_refine_ls_restrained_S_all 0.984
_refine_ls_R_factor_all 0.0802
_refine_ls_R_factor_gt 0.0596
_refine_ls_shift/su_max 0.033
_refine_ls_shift/su_mean 0.001
_refine_ls_structure_factor_coef Fsqd
_refine_ls_weighting_details 'w=1/[\s^2^(Fo^2^)+(0.1177P)^2^+2.7917P] where P=(Fo^2^+2Fc^2^)/3'
_refine_ls_weighting_scheme calc
_refine_ls_wR_factor_gt 0.1734
_refine_ls_wR_factor_ref 0.1964
_reflns_number_gt 5703
_reflns_number_total 7616
_reflns_threshold_expression 'I > 2\s(I)'
_cod_data_source_file fa3397sup1.cif
_cod_data_source_block III
_cod_original_sg_symbol_H-M 'P 21/c'
_cod_database_code 2021460

loop_
_symmetry_equiv_pos_as_xyz
'x, y, z'
'-x, y+1/2, -z+1/2'
'-x, -y, -z'
'x, -y-1/2, z-1/2'

loop_
_atom_site_type_symbol
_atom_site_label
_atom_site_fract_x
_atom_site_fract_y
_atom_site_fract_z
_atom_site_U_iso_or_equiv
_atom_site_adp_type
_atom_site_calc_flag
_atom_site_occupancy
_atom_site_disorder_assembly
_atom_site_disorder_group
C C1A 0.28601(15) -0.09295(15) 0.22633(11) 0.0328(5) Uani d 1 . .
C C2A 0.25233(16) -0.05148(17) 0.16550(12) 0.0370(5) Uani d 1 . .
H H2A1 0.271 -0.075274 0.126149 0.044 Uiso calc 1 . .
C C3A 0.19108(16) 0.02514(17) 0.16318(13) 0.0404(6) Uani d 1 . .
H H3A 0.168121 0.052943 0.121255 0.048 Uiso calc 1 . .
C C4A 0.19392(17) 0.02030(18) 0.27486(13) 0.0419(6) Uani d 1 . .
H H4A 0.17384 0.045116 0.313442 0.05 Uiso calc 1 . .
C C5A 0.25406(16) -0.05708(17) 0.28152(12) 0.0386(5) Uani d 1 . .
H H5A 0.273512 -0.08566 0.323744 0.046 Uiso calc 1 . .
C C6A 0.35156(16) -0.17714(16) 0.23492(12) 0.0372(5) Uani d 1 . .
C C7A 0.5314(2) -0.2018(2) 0.09980(16) 0.0603(8) Uani d 1 . .
H H7A1 0.469957 -0.188722 0.075209 0.09 Uiso calc 1 . .
H H7A2 0.569297 -0.231926 0.070211 0.09 Uiso calc 1 . .
H H7A3 0.559596 -0.140376 0.117145 0.09 Uiso calc 1 . .
C C8A 0.5240(2) -0.2700(2) 0.15641(18) 0.0588(8) Uani d 1 . .
C C9A 0.5848(2) -0.3588(3) 0.1660(3) 0.0853(12) Uani d 1 . .
H H9A1 0.645062 -0.342506 0.153443 0.102 Uiso calc 1 . .
H H9A2 0.595356 -0.376832 0.213465 0.102 Uiso calc 1 . .
C C10A 0.5469(3) -0.4400(3) 0.1280(3) 0.0984(15) Uani d 1 . .
H H10A 0.490215 -0.46057 0.143264 0.148 Uiso calc 1 . .
H H10B 0.590995 -0.493994 0.13345 0.148 Uiso calc 1 . .
H H10C 0.533223 -0.421563 0.081223 0.148 Uiso calc 1 . .
N N1A 0.40996(13) -0.18226(14) 0.19109(12) 0.0403(5) Uani d 1 . .
N N2A 0.16235(13) 0.06228(14) 0.21656(10) 0.0397(5) Uani d 1 . .
N N3A 0.46986(16) -0.26122(16) 0.19866(15) 0.0577(7) Uani d 1 . .
O O1A 0.34784(13) -0.23703(13) 0.27881(9) 0.0507(5) Uani d 1 . .
H H1A 0.4187(19) -0.130(2) 0.1650(14) 0.049(8) Uiso d 1 . .
C C11A 0.07619(14) 0.38611(16) 0.13435(11) 0.0336(5) Uani d 1 . .
C C12A 0.04217(15) 0.43553(17) 0.18472(12) 0.0355(5) Uani d 1 . .
H H12A 0.029835 0.400733 0.222466 0.043 Uiso calc 1 . .
C C13A 0.02625(15) 0.53492(17) 0.18011(11) 0.0348(5) Uani d 1 . .
H H13A 0.003261 0.567362 0.215055 0.042 Uiso calc 1 . .
C C14A 0.04312(15) 0.58891(16) 0.12536(11) 0.0328(5) Uani d 1 . .
C C15A 0.07625(16) 0.53830(17) 0.07528(12) 0.0374(5) Uani d 1 . .
H H15A 0.087868 0.572734 0.037197 0.045 Uiso calc 1 . .
C C16A 0.09278(16) 0.43848(17) 0.07964(12) 0.0372(5) Uani d 1 . .
H H16A 0.115687 0.405851 0.044735 0.045 Uiso calc 1 . .
C C17A 0.09786(16) 0.28008(17) 0.13867(12) 0.0365(5) Uani d 1 . .
C C18A 0.02548(17) 0.69924(17) 0.12303(12) 0.0381(5) Uani d 1 . .
C C19A 0.0507(2) 0.74624(19) 0.06083(15) 0.0566(7) Uani d 1 . .
H H19A 0.115869 0.735086 0.059332 0.085 Uiso calc 1 . .
H H19B 0.013581 0.717276 0.021598 0.085 Uiso calc 1 . .
H H19C 0.038786 0.816562 0.061595 0.085 Uiso calc 1 . .
C C20A 0.0821(2) 0.7476(2) 0.18399(15) 0.0551(7) Uani d 1 . .
H H20A 0.066476 0.717994 0.224298 0.083 Uiso calc 1 . .
H H20B 0.147619 0.738197 0.182814 0.083 Uiso calc 1 . .
H H20C 0.068388 0.817633 0.183746 0.083 Uiso calc 1 . .
C C21A -0.07665(19) 0.71774(19) 0.12415(16) 0.0509(7) Uani d 1 . .
H H21A -0.094025 0.687969 0.163874 0.076 Uiso calc 1 . .
H H21B -0.088005 0.788185 0.124645 0.076 Uiso calc 1 . .
H H21C -0.11321 0.688899 0.084648 0.076 Uiso calc 1 . .
O O2A 0.07686(13) 0.23763(13) 0.19274(9) 0.0481(5) Uani d 1 . .
O O3A 0.13252(13) 0.23617(13) 0.09770(9) 0.0478(5) Uani d 1 . .
H H2A 0.102(2) 0.170(3) 0.1977(17) 0.077(10) Uiso d 1 . .
C C1B 0.44880(16) 0.17139(16) 0.10357(11) 0.0351(5) Uani d 1 . .
C C2B 0.51428(17) 0.24027(16) 0.09418(12) 0.0387(5) Uani d 1 . .
H H2B1 0.577555 0.228453 0.109426 0.046 Uiso calc 1 . .
C C3B 0.48598(18) 0.32580(18) 0.06245(13) 0.0437(6) Uani d 1 . .
H H3B 0.531267 0.3723 0.055645 0.052 Uiso calc 1 . .
C C4B 0.33542(18) 0.27999(18) 0.04846(13) 0.0434(6) Uani d 1 . .
H H4B 0.272747 0.293624 0.032231 0.052 Uiso calc 1 . .
C C5B 0.35754(17) 0.19165(18) 0.07906(12) 0.0408(6) Uani d 1 . .
H H5B 0.311013 0.145289 0.083324 0.049 Uiso calc 1 . .
C C6B 0.47203(15) 0.07472(16) 0.13630(12) 0.0341(5) Uani d 1 . .
C C7B 0.7033(2) 0.0574(2) 0.28530(16) 0.0616(8) Uani d 1 . .
H H7B1 0.696336 0.111144 0.253273 0.092 Uiso calc 1 . .
H H7B2 0.765457 0.030642 0.289372 0.092 Uiso calc 1 . .
H H7B3 0.69272 0.081706 0.328484 0.092 Uiso calc 1 . .
C C8B 0.6350(2) -0.02073(19) 0.26207(13) 0.0492(7) Uani d 1 . .
C C9B 0.6533(3) -0.1190(2) 0.29268(18) 0.0746(10) Uani d 1 . .
H H9B1 0.682023 -0.11136 0.339575 0.09 Uiso calc 1 . .
H H9B2 0.594586 -0.154215 0.291622 0.09 Uiso calc 1 . .
C C10B 0.7138(3) -0.1760(3) 0.2577(3) 0.1082(17) Uani d 1 . .
H H10D 0.684911 -0.184909 0.211535 0.162 Uiso calc 1 . .
H H10E 0.725008 -0.239942 0.278986 0.162 Uiso calc 1 . .
H H10F 0.772286 -0.141561 0.259136 0.162 Uiso calc 1 . .
N N1B 0.54379(14) 0.07407(14) 0.18566(10) 0.0375(5) Uani d 1 . .
N N2B 0.39797(15) 0.34707(15) 0.04062(11) 0.0438(5) Uani d 1 . .
N N3B 0.56381(15) -0.01488(15) 0.21798(10) 0.0451(5) Uani d 1 . .
O O1B 0.42614(12) 0.00217(11) 0.11719(9) 0.0424(4) Uani d 1 . .
H H1B 0.570(2) 0.128(2) 0.2033(14) 0.052(8) Uiso d 1 . .
C C11B 0.24636(15) 0.64745(17) -0.03681(11) 0.0344(5) Uani d 1 . .
C C12B 0.29734(16) 0.72244(17) -0.00284(12) 0.0389(5) Uani d 1 . .
H H12B 0.348854 0.70708 0.02968 0.047 Uiso calc 1 . .
C C13B 0.27399(17) 0.81886(17) -0.01580(12) 0.0400(6) Uani d 1 . .
H H13B 0.30957 0.868797 0.008208 0.048 Uiso calc 1 . .
C C14B 0.19919(17) 0.84449(17) -0.06345(11) 0.0371(5) Uani d 1 . .
C C15B 0.14821(18) 0.76856(19) -0.09634(12) 0.0435(6) Uani d 1 . .
H H15B 0.096598 0.783591 -0.128859 0.052 Uiso calc 1 . .
C C16B 0.17067(17) 0.67205(18) -0.08296(12) 0.0407(6) Uani d 1 . .
H H16B 0.133758 0.621967 -0.10568 0.049 Uiso calc 1 . .
C C17B 0.27150(16) 0.54288(17) -0.02586(12) 0.0378(5) Uani d 1 . .
C C18B 0.17408(19) 0.95175(19) -0.07780(12) 0.0476(6) Uani d 1 . .
C C19B 0.1031(7) 0.9664(4) -0.1375(4) 0.127(4) Uani d 0.728(7) A 1
H H19D 0.043702 0.942624 -0.128522 0.191 Uiso calc 0.728(7) A 1
H H19E 0.120456 0.930054 -0.174882 0.191 Uiso calc 0.728(7) A 1
H H19F 0.098341 1.035977 -0.148517 0.191 Uiso calc 0.728(7) A 1
C C20B 0.2604(4) 1.0084(4) -0.0899(5) 0.108(3) Uani d 0.728(7) A 1
H H20D 0.283025 0.980893 -0.128465 0.161 Uiso calc 0.728(7) A 1
H H20E 0.308147 1.002784 -0.05084 0.161 Uiso calc 0.728(7) A 1
H H20F 0.244781 1.077257 -0.098121 0.161 Uiso calc 0.728(7) A 1
C C21B 0.1506(5) 0.9993(3) -0.0172(2) 0.0777(18) Uani d 0.728(7) A 1
H H21D 0.141766 1.069481 -0.025109 0.117 Uiso calc 0.728(7) A 1
H H21E 0.200715 0.989066 0.019881 0.117 Uiso calc 0.728(7) A 1
H H21F 0.094017 0.970754 -0.006386 0.117 Uiso calc 0.728(7) A 1
C C22B 0.2283(14) 1.0223(8) -0.0309(8) 0.099(5) Uani d 0.272(7) A 2
H H22A 0.293703 1.006604 -0.026639 0.148 Uiso calc 0.272(7) A 2
H H22B 0.20878 1.017469 0.012523 0.148 Uiso calc 0.272(7) A 2
H H22C 0.217694 1.088786 -0.048042 0.148 Uiso calc 0.272(7) A 2
C C23B 0.0715(7) 0.9588(9) -0.0769(14) 0.117(6) Uani d 0.272(7) A 2
H H23A 0.058534 0.938191 -0.033498 0.175 Uiso calc 0.272(7) A 2
H H23B 0.038573 0.916378 -0.111318 0.175 Uiso calc 0.272(7) A 2
H H23C 0.051332 1.026442 -0.085301 0.175 Uiso calc 0.272(7) A 2
C C24B 0.1966(13) 0.9727(10) -0.1451(5) 0.079(4) Uani d 0.272(7) A 2
H H24A 0.182825 1.041221 -0.156412 0.119 Uiso calc 0.272(7) A 2
H H24B 0.159789 0.930481 -0.177758 0.119 Uiso calc 0.272(7) A 2
H H24C 0.261922 0.96026 -0.145188 0.119 Uiso calc 0.272(7) A 2
O O2B 0.35092(13) 0.53042(14) 0.01278(11) 0.0576(6) Uani d 1 . .
O O3B 0.22470(14) 0.47631(13) -0.05062(11) 0.0569(5) Uani d 1 . .
H H2B 0.362(2) 0.465(3) 0.0177(15) 0.062(9) Uiso d 1 . .

loop_
_atom_site_aniso_label
_atom_site_aniso_U_11
_atom_site_aniso_U_22
_atom_site_aniso_U_33
_atom_site_aniso_U_12
_atom_site_aniso_U_13
_atom_site_aniso_U_23
C1A 0.0298(11) 0.0253(11) 0.0419(12) -0.0030(9) 0.0016(9) 0.0038(9)
C2A 0.0371(12) 0.0327(12) 0.0409(13) 0.0056(10) 0.0051(10) 0.0029(10)
C3A 0.0407(13) 0.0358(12) 0.0444(13) 0.0067(10) 0.0061(11) 0.0086(10)
C4A 0.0427(13) 0.0388(13) 0.0454(14) 0.0028(11) 0.0108(11) 0.0008(11)
C5A 0.0400(13) 0.0356(12) 0.0395(13) 0.0016(10) 0.0042(10) 0.0073(10)
C6A 0.0339(12) 0.0255(11) 0.0494(14) -0.0003(9) -0.0018(10) 0.0060(10)
C7A 0.0517(16) 0.0591(18) 0.072(2) 0.0065(14) 0.0143(14) -0.0197(16)
C8A 0.0414(15) 0.0361(14) 0.101(2) 0.0068(12) 0.0164(16) -0.0043(15)
C9A 0.060(2) 0.055(2) 0.145(4) 0.0209(16) 0.028(2) -0.002(2)
C10A 0.073(2) 0.061(2) 0.154(4) 0.0212(19) -0.002(3) -0.022(2)
N1A 0.0344(10) 0.0244(10) 0.0621(13) 0.0061(8) 0.0074(10) 0.0087(9)
N2A 0.0373(10) 0.0339(10) 0.0492(12) 0.0058(8) 0.0106(9) 0.0054(9)
N3A 0.0415(12) 0.0314(11) 0.101(2) 0.0125(9) 0.0154(13) 0.0143(12)
O1A 0.0555(11) 0.0380(10) 0.0576(11) 0.0081(8) 0.0060(9) 0.0184(9)
C11A 0.0283(11) 0.0331(12) 0.0385(12) 0.0014(9) 0.0021(9) 0.0038(10)
C12A 0.0336(12) 0.0349(12) 0.0383(12) 0.0027(10) 0.0062(10) 0.0070(10)
C13A 0.0330(11) 0.0354(12) 0.0358(12) 0.0018(9) 0.0053(9) 0.0010(10)
C14A 0.0286(11) 0.0318(11) 0.0368(12) -0.0022(9) 0.0013(9) 0.0012(9)
C15A 0.0414(13) 0.0352(12) 0.0358(12) -0.0007(10) 0.0062(10) 0.0047(10)
C16A 0.0376(12) 0.0369(12) 0.0368(12) 0.0019(10) 0.0056(10) -0.0010(10)
C17A 0.0324(12) 0.0351(12) 0.0414(13) 0.0045(10) 0.0041(10) 0.0048(10)
C18A 0.0410(13) 0.0303(12) 0.0438(13) -0.0029(10) 0.0088(10) 0.0006(10)
C19A 0.077(2) 0.0345(13) 0.0635(18) 0.0025(13) 0.0267(16) 0.0106(13)
C20A 0.0598(17) 0.0381(14) 0.0642(18) -0.0110(13) 0.0006(14) -0.0064(13)
C21A 0.0491(15) 0.0316(13) 0.0720(18) 0.0063(11) 0.0095(13) 0.0042(12)
O2A 0.0554(11) 0.0366(10) 0.0567(11) 0.0145(8) 0.0220(9) 0.0141(8)
O3A 0.0577(11) 0.0381(9) 0.0492(10) 0.0126(8) 0.0135(9) 0.0033(8)
C1B 0.0395(12) 0.0286(11) 0.0374(12) 0.0003(10) 0.0062(10) -0.0026(9)
C2B 0.0366(12) 0.0322(12) 0.0476(14) 0.0011(10) 0.0081(10) 0.0016(10)
C3B 0.0462(14) 0.0325(12) 0.0531(15) -0.0030(11) 0.0105(12) 0.0038(11)
C4B 0.0405(13) 0.0399(13) 0.0491(14) 0.0083(11) 0.0054(11) 0.0002(11)
C5B 0.0376(13) 0.0349(12) 0.0496(14) -0.0005(10) 0.0064(11) 0.0003(11)
C6B 0.0349(12) 0.0274(11) 0.0405(12) -0.0008(9) 0.0078(10) -0.0029(9)
C7B 0.0584(18) 0.0498(16) 0.0683(19) -0.0008(14) -0.0144(15) -0.0028(14)
C8B 0.0564(16) 0.0447(14) 0.0425(14) -0.0049(12) -0.0034(12) 0.0062(12)
C9B 0.085(2) 0.0563(19) 0.071(2) -0.0053(18) -0.0209(18) 0.0238(17)
C10B 0.100(3) 0.067(2) 0.137(4) 0.002(2) -0.043(3) 0.017(3)
N1B 0.0459(12) 0.0256(10) 0.0390(11) -0.0040(9) 0.0003(9) -0.0011(8)
N2B 0.0478(12) 0.0322(10) 0.0517(12) 0.0073(9) 0.0090(10) 0.0049(9)
N3B 0.0564(13) 0.0331(11) 0.0425(12) -0.0052(9) -0.0018(10) 0.0069(9)
O1B 0.0426(9) 0.0290(8) 0.0525(10) -0.0038(7) -0.0012(8) 0.0008(7)
C11B 0.0322(11) 0.0364(12) 0.0356(12) 0.0019(9) 0.0087(9) 0.0012(9)
C12B 0.0329(12) 0.0345(12) 0.0469(14) 0.0031(10) -0.0011(10) 0.0035(10)
C13B 0.0403(13) 0.0338(12) 0.0442(13) -0.0008(10) 0.0017(11) 0.0007(10)
C14B 0.0449(13) 0.0359(12) 0.0314(12) 0.0071(10) 0.0090(10) 0.0032(10)
C15B 0.0442(14) 0.0453(14) 0.0384(13) 0.0107(11) -0.0017(11) -0.0026(11)
C16B 0.0379(13) 0.0411(13) 0.0417(13) 0.0030(10) 0.0024(10) -0.0063(11)
C17B 0.0379(13) 0.0353(12) 0.0414(13) 0.0011(10) 0.0100(10) 0.0020(10)
C18B 0.0653(16) 0.0381(13) 0.0388(13) 0.0132(12) 0.0062(12) 0.0085(10)
C19B 0.192(7) 0.047(3) 0.107(4) 0.040(4) -0.086(5) 0.000(3)
C20B 0.115(4) 0.054(3) 0.167(8) 0.008(3) 0.061(4) 0.044(4)
C21B 0.132(5) 0.044(3) 0.062(3) 0.039(3) 0.031(3) 0.009(2)
C22B 0.167(12) 0.037(6) 0.081(8) 0.010(8) -0.016(10) -0.004(6)
C23B 0.084(5) 0.036(6) 0.247(17) 0.033(6) 0.075(8) 0.039(9)
C24B 0.125(11) 0.058(7) 0.058(5) 0.025(8) 0.022(7) 0.034(5)
O2B 0.0507(11) 0.0311(10) 0.0840(15) 0.0069(8) -0.0107(10) 0.0049(9)
O3B 0.0566(12) 0.0350(10) 0.0746(14) -0.0035(9) -0.0029(10) -0.0048(9)

loop_
_atom_type_symbol
_atom_type_description
_atom_type_scat_dispersion_real
_atom_type_scat_dispersion_imag
_atom_type_scat_source
C C 0.0033 0.0016 'International Tables Vol C Tables 4.2.6.8 and 6.1.1.4'
H H 0 0 'International Tables Vol C Tables 4.2.6.8 and 6.1.1.4'
N N 0.0061 0.0033 'International Tables Vol C Tables 4.2.6.8 and 6.1.1.4'
O O 0.0106 0.006 'International Tables Vol C Tables 4.2.6.8 and 6.1.1.4'

loop_
_exptl_crystal_face_index_h
_exptl_crystal_face_index_k
_exptl_crystal_face_index_l
_exptl_crystal_face_perp_dist
0 2 1 0.23
2 -1 -2 0.105
2 1 -1 0.223
-2 1 2 0.16
1 1 0 0.231
-1 -1 0 0.213
2 -2 -1 0.118
1 0 0 0.195
-1 0 0 0.171
1 -1 0 0.126
-2 -2 -1 0.214
2 2 1 0.232
-2 0 -1 0.17
2 0 1 0.214
2 -2 1 0.132
-2 2 -1 0.211
-1 0 2 0.092
1 0 -2 0.117
0 -1 2 0.132
0 1 -2 0.16
0 1 2 0.158
0 -1 -2 0.175

loop_
_geom_angle_atom_site_label_1
_geom_angle_atom_site_label_2
_geom_angle_atom_site_label_3
_geom_angle
C2A C1A C5A 117.9(2)
C2A C1A C6A 123.6(2)
C5A C1A C6A 118.5(2)
C3A C2A C1A 118.7(2)
C3A C2A H2A1 120.6
C1A C2A H2A1 120.6
N2A C3A C2A 123.7(2)
N2A C3A H3A 118.2
C2A C3A H3A 118.2
N2A C4A C5A 123.1(2)
N2A C4A H4A 118.5
C5A C4A H4A 118.5
C4A C5A C1A 119.5(2)
C4A C5A H5A 120.2
C1A C5A H5A 120.2
O1A C6A N1A 124.4(2)
O1A C6A C1A 119.9(2)
N1A C6A C1A 115.7(2)
C8A C7A H7A1 109.5
C8A C7A H7A2 109.5
H7A1 C7A H7A2 109.5
C8A C7A H7A3 109.5
H7A1 C7A H7A3 109.5
H7A2 C7A H7A3 109.5
N3A C8A C7A 126.5(2)
N3A C8A C9A 114.4(3)
C7A C8A C9A 119.1(3)
C10A C9A C8A 112.8(3)
C10A C9A H9A1 109
C8A C9A H9A1 109
C10A C9A H9A2 109
C8A C9A H9A2 109
H9A1 C9A H9A2 107.8
C9A C10A H10A 109.5
C9A C10A H10B 109.5
H10A C10A H10B 109.5
C9A C10A H10C 109.5
H10A C10A H10C 109.5
H10B C10A H10C 109.5
C6A N1A N3A 115.6(2)
C6A N1A H1A 121.1(18)
N3A N1A H1A 121.8(18)
C3A N2A C4A 117.0(2)
C8A N3A N1A 117.1(2)
C16A C11A C12A 118.6(2)
C16A C11A C17A 119.3(2)
C12A C11A C17A 122.0(2)
C13A C12A C11A 120.4(2)
C13A C12A H12A 119.8
C11A C12A H12A 119.8
C12A C13A C14A 121.7(2)
C12A C13A H13A 119.1
C14A C13A H13A 119.1
C15A C14A C13A 117.1(2)
C15A C14A C18A 123.2(2)
C13A C14A C18A 119.7(2)
C16A C15A C14A 121.5(2)
C16A C15A H15A 119.2
C14A C15A H15A 119.2
C11A C16A C15A 120.7(2)
C11A C16A H16A 119.7
C15A C16A H16A 119.7
O3A C17A O2A 122.7(2)
O3A C17A C11A 123.7(2)
O2A C17A C11A 113.6(2)
C19A C18A C21A 108.4(2)
C19A C18A C14A 112.3(2)
C21A C18A C14A 108.97(19)
C19A C18A C20A 108.7(2)
C21A C18A C20A 108.9(2)
C14A C18A C20A 109.4(2)
C18A C19A H19A 109.5
C18A C19A H19B 109.5
H19A C19A H19B 109.5
C18A C19A H19C 109.5
H19A C19A H19C 109.5
H19B C19A H19C 109.5
C18A C20A H20A 109.5
C18A C20A H20B 109.5
H20A C20A H20B 109.5
C18A C20A H20C 109.5
H20A C20A H20C 109.5
H20B C20A H20C 109.5
C18A C21A H21A 109.5
C18A C21A H21B 109.5
H21A C21A H21B 109.5
C18A C21A H21C 109.5
H21A C21A H21C 109.5
H21B C21A H21C 109.5
C17A O2A H2A 111(2)
C2B C1B C5B 118.2(2)
C2B C1B C6B 123.3(2)
C5B C1B C6B 118.5(2)
C3B C2B C1B 118.8(2)
C3B C2B H2B1 120.6
C1B C2B H2B1 120.6
N2B C3B C2B 123.4(2)
N2B C3B H3B 118.3
C2B C3B H3B 118.3
N2B C4B C5B 122.9(2)
N2B C4B H4B 118.5
C5B C4B H4B 118.5
C4B C5B C1B 119.0(2)
C4B C5B H5B 120.5
C1B C5B H5B 120.5
O1B C6B N1B 124.2(2)
O1B C6B C1B 119.8(2)
N1B C6B C1B 116.02(19)
C8B C7B H7B1 109.5
C8B C7B H7B2 109.5
H7B1 C7B H7B2 109.5
C8B C7B H7B3 109.5
H7B1 C7B H7B3 109.5
H7B2 C7B H7B3 109.5
N3B C8B C7B 128.2(2)
N3B C8B C9B 115.3(2)
C7B C8B C9B 116.5(2)
C10B C9B C8B 111.2(3)
C10B C9B H9B1 109.4
C8B C9B H9B1 109.4
C10B C9B H9B2 109.4
C8B C9B H9B2 109.4
H9B1 C9B H9B2 108
C9B C10B H10D 109.5
C9B C10B H10E 109.5
H10D C10B H10E 109.5
C9B C10B H10F 109.5
H10D C10B H10F 109.5
H10E C10B H10F 109.5
C6B N1B N3B 116.37(19)
C6B N1B H1B 122.9(19)
N3B N1B H1B 119.4(19)
C4B N2B C3B 117.7(2)
C8B N3B N1B 118.6(2)
C16B C11B C12B 118.3(2)
C16B C11B C17B 119.5(2)
C12B C11B C17B 122.3(2)
C13B C12B C11B 120.8(2)
C13B C12B H12B 119.6
C11B C12B H12B 119.6
C12B C13B C14B 121.4(2)
C12B C13B H13B 119.3
C14B C13B H13B 119.3
C15B C14B C13B 117.1(2)
C15B C14B C18B 121.9(2)
C13B C14B C18B 121.0(2)
C16B C15B C14B 121.7(2)
C16B C15B H15B 119.1
C14B C15B H15B 119.1
C15B C16B C11B 120.7(2)
C15B C16B H16B 119.6
C11B C16B H16B 119.6
O3B C17B O2B 123.3(2)
O3B C17B C11B 123.6(2)
O2B C17B C11B 113.1(2)
C19B C18B C21B 113.4(5)
C22B C18B C24B 106.9(11)
C19B C18B C14B 113.7(3)
C21B C18B C14B 110.0(2)
C22B C18B C14B 114.1(6)
C24B C18B C14B 106.1(5)
C22B C18B C23B 112.4(13)
C24B C18B C23B 111.6(12)
C14B C18B C23B 105.6(5)
C19B C18B C20B 106.9(5)
C21B C18B C20B 102.8(4)
C14B C18B C20B 109.4(3)
C18B C19B H19D 109.5
C18B C19B H19E 109.5
H19D C19B H19E 109.5
C18B C19B H19F 109.5
H19D C19B H19F 109.5
H19E C19B H19F 109.5
C18B C20B H20D 109.5
C18B C20B H20E 109.5
H20D C20B H20E 109.5
C18B C20B H20F 109.5
H20D C20B H20F 109.5
H20E C20B H20F 109.5
C18B C21B H21D 109.5
C18B C21B H21E 109.5
H21D C21B H21E 109.5
C18B C21B H21F 109.5
H21D C21B H21F 109.5
H21E C21B H21F 109.5
C18B C22B H22A 109.5
C18B C22B H22B 109.5
H22A C22B H22B 109.5
C18B C22B H22C 109.5
H22A C22B H22C 109.5
H22B C22B H22C 109.5
C18B C23B H23A 109.5
C18B C23B H23B 109.4
H23A C23B H23B 109.5
C18B C23B H23C 109.5
H23A C23B H23C 109.5
H23B C23B H23C 109.5
C18B C24B H24A 109.5
C18B C24B H24B 109.5
H24A C24B H24B 109.5
C18B C24B H24C 109.5
H24A C24B H24C 109.5
H24B C24B H24C 109.5
C17B O2B H2B 109(2)

loop_
_geom_bond_atom_site_label_1
_geom_bond_atom_site_label_2
_geom_bond_distance
C1A C2A 1.386(3)
C1A C5A 1.383(3)
C1A C6A 1.498(3)
C2A C3A 1.381(3)
C2A H2A1 0.95
C3A N2A 1.335(3)
C3A H3A 0.95
C4A N2A 1.339(3)
C4A C5A 1.376(3)
C4A H4A 0.95
C5A H5A 0.95
C6A O1A 1.224(3)
C6A N1A 1.343(3)
C7A C8A 1.505(5)
C7A H7A1 0.98
C7A H7A2 0.98
C7A H7A3 0.98
C8A N3A 1.275(4)
C8A C9A 1.506(4)
C9A C10A 1.420(5)
C9A H9A1 0.99
C9A H9A2 0.99
C10A H10A 0.98
C10A H10B 0.98
C10A H10C 0.98
N1A N3A 1.390(3)
N1A H1A 0.91(3)
C11A C16A 1.385(3)
C11A C12A 1.393(3)
C11A C17A 1.487(3)
C12A C13A 1.383(3)
C12A H12A 0.95
C13A C14A 1.398(3)
C13A H13A 0.95
C14A C15A 1.390(3)
C14A C18A 1.533(3)
C15A C16A 1.390(3)
C15A H15A 0.95
C16A H16A 0.95
C17A O3A 1.211(3)
C17A O2A 1.330(3)
C18A C19A 1.525(4)
C18A C21A 1.533(4)
C18A C20A 1.536(4)
C19A H19A 0.98
C19A H19B 0.98
C19A H19C 0.98
C20A H20A 0.98
C20A H20B 0.98
C20A H20C 0.98
C21A H21A 0.98
C21A H21B 0.98
C21A H21C 0.98
O2A H2A 0.99(4)
C1B C2B 1.387(3)
C1B C5B 1.388(3)
C1B C6B 1.499(3)
C2B C3B 1.372(3)
C2B H2B1 0.95
C3B N2B 1.336(3)
C3B H3B 0.95
C4B N2B 1.331(3)
C4B C5B 1.378(3)
C4B H4B 0.95
C5B H5B 0.95
C6B O1B 1.231(3)
C6B N1B 1.341(3)
C7B C8B 1.494(4)
C7B H7B1 0.98
C7B H7B2 0.98
C7B H7B3 0.98
C8B N3B 1.273(3)
C8B C9B 1.491(4)
C9B C10B 1.459(7)
C9B H9B1 0.99
C9B H9B2 0.99
C10B H10D 0.98
C10B H10E 0.98
C10B H10F 0.98
N1B N3B 1.396(3)
N1B H1B 0.88(3)
C11B C16B 1.384(3)
C11B C12B 1.392(3)
C11B C17B 1.488(3)
C12B C13B 1.380(3)
C12B H12B 0.95
C13B C14B 1.395(3)
C13B H13B 0.95
C14B C15B 1.392(4)
C14B C18B 1.533(3)
C15B C16B 1.380(4)
C15B H15B 0.95
C16B H16B 0.95
C17B O3B 1.205(3)
C17B O2B 1.316(3)
C18B C19B 1.490(5)
C18B C21B 1.491(4)
C18B C22B 1.498(7)
C18B C24B 1.496(7)
C18B C23B 1.521(7)
C18B C20B 1.546(5)
C19B H19D 0.98
C19B H19E 0.98
C19B H19F 0.98
C20B H20D 0.98
C20B H20E 0.98
C20B H20F 0.98
C21B H21D 0.98
C21B H21E 0.98
C21B H21F 0.98
C22B H22A 0.98
C22B H22B 0.98
C22B H22C 0.98
C23B H23A 0.98
C23B H23B 0.98
C23B H23C 0.98
C24B H24A 0.98
C24B H24B 0.98
C24B H24C 0.98
O2B H2B 0.91(3)

loop_
_geom_hbond_atom_site_label_D
_geom_hbond_atom_site_label_H
_geom_hbond_atom_site_label_A
_geom_hbond_site_symmetry_A
_geom_hbond_distance_DH
_geom_hbond_distance_HA
_geom_hbond_distance_DA
_geom_hbond_angle_DHA
_geom_hbond_publ_flag
N1A H1A O1B . 0.91(3) 2.07(3) 2.974(3) 170(3) yes
O2A H2A N2A . 0.99(4) 1.74(4) 2.721(3) 169(3) yes
N1B H1B N3A 2_655 0.88(3) 2.66(3) 3.300(3) 131(2) yes
N1B H1B O1A 2_655 0.88(3) 2.21(3) 3.068(3) 164(3) yes
O2B H2B N2B . 0.91(3) 1.75(4) 2.644(3) 169(3) yes

loop_
_geom_torsion_atom_site_label_1
_geom_torsion_atom_site_label_2
_geom_torsion_atom_site_label_3
_geom_torsion_atom_site_label_4
_geom_torsion
C5A C1A C2A C3A 2.0(3)
C6A C1A C2A C3A 179.1(2)
C1A C2A C3A N2A 0.3(4)
N2A C4A C5A C1A 1.6(4)
C2A C1A C5A C4A -2.8(3)
C6A C1A C5A C4A 179.9(2)
C2A C1A C6A O1A -147.1(2)
C5A C1A C6A O1A 30.0(3)
C2A C1A C6A N1A 31.1(3)
C5A C1A C6A N1A -151.8(2)
N3A C8A C9A C10A 93.3(5)
C7A C8A C9A C10A -86.3(4)
O1A C6A N1A N3A -1.1(4)
C1A C6A N1A N3A -179.2(2)
C2A C3A N2A C4A -1.6(4)
C5A C4A N2A C3A 0.7(4)
C7A C8A N3A N1A 1.6(5)
C9A C8A N3A N1A -178.0(3)
C6A N1A N3A C8A 177.7(3)
C16A C11A C12A C13A -0.6(3)
C17A C11A C12A C13A 177.4(2)
C11A C12A C13A C14A 0.2(3)
C12A C13A C14A C15A 0.3(3)
C12A C13A C14A C18A -179.2(2)
C13A C14A C15A C16A -0.6(3)
C18A C14A C15A C16A 179.0(2)
C12A C11A C16A C15A 0.3(3)
C17A C11A C16A C15A -177.7(2)
C14A C15A C16A C11A 0.3(4)
C16A C11A C17A O3A 2.5(3)
C12A C11A C17A O3A -175.5(2)
C16A C11A C17A O2A -178.5(2)
C12A C11A C17A O2A 3.5(3)
C15A C14A C18A C19A -1.4(3)
C13A C14A C18A C19A 178.1(2)
C15A C14A C18A C21A 118.7(2)
C13A C14A C18A C21A -61.8(3)
C15A C14A C18A C20A -122.3(2)
C13A C14A C18A C20A 57.2(3)
C5B C1B C2B C3B 1.3(4)
C6B C1B C2B C3B 178.7(2)
C1B C2B C3B N2B 0.8(4)
N2B C4B C5B C1B 0.7(4)
C2B C1B C5B C4B -2.0(4)
C6B C1B C5B C4B -179.5(2)
C2B C1B C6B O1B -144.9(2)
C5B C1B C6B O1B 32.5(3)
C2B C1B C6B N1B 34.9(3)
C5B C1B C6B N1B -147.7(2)
N3B C8B C9B C10B 92.2(4)
C7B C8B C9B C10B -86.1(4)
O1B C6B N1B N3B -2.4(4)
C1B C6B N1B N3B 177.8(2)
C5B C4B N2B C3B 1.4(4)
C2B C3B N2B C4B -2.2(4)
C7B C8B N3B N1B 0.1(5)
C9B C8B N3B N1B -178.1(3)
C6B N1B N3B C8B 175.2(2)
C16B C11B C12B C13B -1.2(4)
C17B C11B C12B C13B 177.8(2)
C11B C12B C13B C14B -0.4(4)
C12B C13B C14B C15B 1.2(4)
C12B C13B C14B C18B -179.6(2)
C13B C14B C15B C16B -0.4(4)
C18B C14B C15B C16B -179.6(2)
C14B C15B C16B C11B -1.2(4)
C12B C11B C16B C15B 2.0(4)
C17B C11B C16B C15B -177.0(2)
C16B C11B C17B O3B -7.1(4)
C12B C11B C17B O3B 173.9(3)
C16B C11B C17B O2B 171.8(2)
C12B C11B C17B O2B -7.2(3)
C15B C14B C18B C19B -10.9(6)
C13B C14B C18B C19B 170.0(5)
C15B C14B C18B C21B 117.5(4)
C13B C14B C18B C21B -61.6(4)
C15B C14B C18B C22B 171.6(11)
C13B C14B C18B C22B -7.5(11)
C15B C14B C18B C24B -71.0(8)
C13B C14B C18B C24B 109.9(8)
C15B C14B C18B C23B 47.6(12)
C13B C14B C18B C23B -131.5(12)
C15B C14B C18B C20B -130.3(4)
C13B C14B C18B C20B 50.6(5)

_cod_database_fobs_code 2021460
